data_4111804
loop_
_publ_author_name
'Ming Li'
'Arkady Ellern'
'James H. Espenson'

_publ_section_title
;
 Studies of C-S Bond Cleavage Reactions of Re(V) Dithiolates: Synthesis,
 Reactivity, and Mechanism
;
_journal_name_full 'Journal of the American Chemical Society'
_journal_page_first 10436
_journal_page_last 10447
_journal_paper_doi 10.1021/ja0519334
_journal_volume 127
_journal_year 2005
_chemical_formula_sum 'C20 H19 Cl O P Re S2'
_chemical_formula_weight 592.09
_chemical_name_systematic
; 
 ? 
;
_space_group_IT_number 15
_symmetry_cell_setting monoclinic
_symmetry_space_group_name_Hall '-C 2yc'
_symmetry_space_group_name_H-M 'C 1 2/c 1'
_atom_sites_solution_hydrogens geom
_atom_sites_solution_primary direct
_atom_sites_solution_secondary difmap
_audit_creation_method SHELXL-97
_cell_angle_alpha 90.00
_cell_angle_beta 110.753(3)
_cell_angle_gamma 90.00
_cell_formula_units_Z 8
_cell_length_a 17.345(4)
_cell_length_b 10.982(2)
_cell_length_c 23.929(5)
_cell_measurement_reflns_used 931
_cell_measurement_temperature 193(2)
_cell_measurement_theta_max 27.13
_cell_measurement_theta_min 2.24
_cell_volume 4262.3(15)
_computing_cell_refinement 'Bruker SMART'
_computing_data_collection 'Bruker SMART'
_computing_data_reduction 'Bruker SAINT'
_computing_molecular_graphics 'Bruker SHELXTL'
_computing_publication_material 'Bruker SHELXTL'
_computing_structure_refinement 'SHELXL-97 (Sheldrick, 1997)'
_computing_structure_solution 'SHELXS-97 (Sheldrick, 1990)'
_diffrn_ambient_temperature 193(2)
_diffrn_measured_fraction_theta_full 0.997
_diffrn_measured_fraction_theta_max 0.945
_diffrn_measurement_device_type 'CCD area detector'
_diffrn_measurement_method 'phi and omega scans'
_diffrn_radiation_monochromator graphite
_diffrn_radiation_source 'fine-focus sealed tube'
_diffrn_radiation_type MoK\a
_diffrn_radiation_wavelength 0.71073
_diffrn_reflns_av_R_equivalents 0.0489
_diffrn_reflns_av_sigmaI/netI 0.0513
_diffrn_reflns_limit_h_max 23
_diffrn_reflns_limit_h_min -20
_diffrn_reflns_limit_k_max 14
_diffrn_reflns_limit_k_min -14
_diffrn_reflns_limit_l_max 31
_diffrn_reflns_limit_l_min -31
_diffrn_reflns_number 16819
_diffrn_reflns_theta_full 25.00
_diffrn_reflns_theta_max 28.26
_diffrn_reflns_theta_min 1.82
_exptl_absorpt_coefficient_mu 6.105
_exptl_absorpt_correction_T_max 0.54
_exptl_absorpt_correction_T_min 0.21
_exptl_absorpt_correction_type multi-scan
_exptl_absorpt_process_details 'Bruker SADABS'
_exptl_crystal_colour colorless
_exptl_crystal_density_diffrn 1.845
_exptl_crystal_density_meas ?
_exptl_crystal_description prism
_exptl_crystal_F_000 2288
_exptl_crystal_size_max 0.30
_exptl_crystal_size_mid 0.25
_exptl_crystal_size_min 0.08
_refine_diff_density_max 4.406
_refine_diff_density_min -1.919
_refine_diff_density_rms 0.175
_refine_ls_extinction_method none
_refine_ls_goodness_of_fit_ref 1.079
_refine_ls_hydrogen_treatment mixed
_refine_ls_matrix_type full
_refine_ls_number_parameters 235
_refine_ls_number_reflns 5003
_refine_ls_number_restraints 0
_refine_ls_restrained_S_all 1.079
_refine_ls_R_factor_all 0.0668
_refine_ls_R_factor_gt 0.0447
_refine_ls_shift/su_max 0.004
_refine_ls_shift/su_mean 0.000
_refine_ls_structure_factor_coef Fsqd
_refine_ls_weighting_details 'calc w=1/[\s^2^(Fo^2^)+(0.0406P)^2^+38.9203P] where P=(Fo^2^+2Fc^2^)/3'
_refine_ls_weighting_scheme calc
_refine_ls_wR_factor_gt 0.0960
_refine_ls_wR_factor_ref 0.1052
_reflns_number_gt 3854
_reflns_number_total 5003
_reflns_threshold_expression >2sigma(I)
_cod_data_source_file ja0519334si20050408_011828.cif
_cod_data_source_block esp71
_cod_depositor_comments
;
The following automatic conversions were performed:

'_exptl_crystal_density_meas' value 'none' was changed to '?' - the
value is perceived as not measured.

Automatic conversion script
Id: cif_fix_values 3008 2015-01-20 13:52:24Z robertas 
;
_cod_original_cell_volume 4262.4(16)
_cod_original_sg_symbol_H-M C2/c
_cod_database_code 4111804

loop_
_symmetry_equiv_pos_as_xyz
'x, y, z'
'-x, y, -z+1/2'
'x+1/2, y+1/2, z'
'-x+1/2, y+1/2, -z+1/2'
'-x, -y, -z'
'x, -y, z-1/2'
'-x+1/2, -y+1/2, -z'
'x+1/2, -y+1/2, z-1/2'

loop_
_atom_site_label
_atom_site_type_symbol
_atom_site_fract_x
_atom_site_fract_y
_atom_site_fract_z
_atom_site_U_iso_or_equiv
_atom_site_adp_type
_atom_site_occupancy
_atom_site_symmetry_multiplicity
_atom_site_calc_flag
_atom_site_refinement_flags
Re1 Re 1.096662(15) 0.83608(2) 0.139892(12) 0.02944(10) Uani 1 1 d .
Cl1 Cl 1.10177(11) 0.62290(16) 0.14274(9) 0.0448(4) Uani 1 1 d .
S1 S 1.20766(12) 0.8179(2) 0.22680(10) 0.0473(5) Uani 1 1 d .
S2 S 1.05102(11) 0.97922(18) 0.18810(9) 0.0438(5) Uani 1 1 d .
C1 C 0.9342(4) 0.7699(5) 0.0025(3) 0.0270(13) Uani 1 1 d .
C2 C 0.9855(4) 0.6836(7) -0.0104(3) 0.0386(16) Uani 1 1 d .
H2 H 1.0293 0.6473 0.0213 0.046 Uiso 1 1 calc R
C3 C 0.9728(5) 0.6513(7) -0.0688(4) 0.047(2) Uani 1 1 d .
H3 H 1.0068 0.5915 -0.0770 0.056 Uiso 1 1 calc R
C4 C 0.9111(5) 0.7053(7) -0.1149(4) 0.0460(19) Uani 1 1 d .
H4 H 0.9032 0.6847 -0.1551 0.055 Uiso 1 1 calc R
C5 C 0.8606(5) 0.7898(7) -0.1026(4) 0.0445(18) Uani 1 1 d .
H5 H 0.8170 0.8257 -0.1345 0.053 Uiso 1 1 calc R
C6 C 0.8722(4) 0.8230(6) -0.0447(3) 0.0362(16) Uani 1 1 d .
H6 H 0.8375 0.8828 -0.0371 0.043 Uiso 1 1 calc R
C7 C 0.9039(4) 0.6818(5) 0.1068(3) 0.0280(13) Uani 1 1 d .
C8 C 0.8576(4) 0.5935(6) 0.0689(4) 0.0352(16) Uani 1 1 d .
H8 H 0.8481 0.5978 0.0273 0.042 Uiso 1 1 calc R
C9 C 0.8242(5) 0.4966(7) 0.0915(4) 0.0460(19) Uani 1 1 d .
H9 H 0.7919 0.4363 0.0650 0.055 Uiso 1 1 calc R
C10 C 0.8381(5) 0.4889(7) 0.1507(4) 0.049(2) Uani 1 1 d .
H10 H 0.8170 0.4220 0.1660 0.059 Uiso 1 1 calc R
C11 C 0.8833(6) 0.5794(8) 0.1891(4) 0.053(2) Uani 1 1 d .
H11 H 0.8918 0.5755 0.2305 0.063 Uiso 1 1 calc R
C12 C 0.9159(5) 0.6746(7) 0.1672(4) 0.0420(17) Uani 1 1 d .
H12 H 0.9468 0.7360 0.1936 0.050 Uiso 1 1 calc R
C13 C 0.8804(4) 0.9356(6) 0.0750(3) 0.0275(13) Uani 1 1 d .
C14 C 0.8057(4) 0.9197(6) 0.0825(3) 0.0321(14) Uani 1 1 d .
H14 H 0.7889 0.8407 0.0896 0.039 Uiso 1 1 calc R
C15 C 0.7550(4) 1.0196(7) 0.0795(3) 0.0388(16) Uani 1 1 d .
H15 H 0.7038 1.0090 0.0850 0.047 Uiso 1 1 calc R
C16 C 0.7794(5) 1.1347(7) 0.0686(4) 0.049(2) Uani 1 1 d .
H16 H 0.7453 1.2031 0.0675 0.059 Uiso 1 1 calc R
C17 C 0.8524(5) 1.1503(7) 0.0593(4) 0.050(2) Uani 1 1 d .
H17 H 0.8678 1.2288 0.0504 0.060 Uiso 1 1 calc R
C18 C 0.9036(5) 1.0514(6) 0.0631(4) 0.0403(17) Uani 1 1 d .
H18 H 0.9546 1.0626 0.0574 0.048 Uiso 1 1 calc R
C19 C 1.2154(5) 0.9672(9) 0.2591(4) 0.059(2) Uani 1 1 d .
H19A H 1.2555 0.9653 0.3006 0.071 Uiso 1 1 calc R
H19B H 1.2362 1.0250 0.2360 0.071 Uiso 1 1 calc R
C20 C 1.1343(5) 1.0101(9) 0.2593(4) 0.057(2) Uani 1 1 d .
H20A H 1.1372 1.0988 0.2672 0.069 Uiso 1 1 calc R
H20B H 1.1219 0.9691 0.2920 0.069 Uiso 1 1 calc R
O1 O 1.1294(3) 0.8932(5) 0.0864(2) 0.0413(12) Uani 1 1 d .
P1 P 0.94865(10) 0.80673(14) 0.07965(8) 0.0246(3) Uani 1 1 d .

loop_
_atom_site_aniso_label
_atom_site_aniso_U_11
_atom_site_aniso_U_22
_atom_site_aniso_U_33
_atom_site_aniso_U_23
_atom_site_aniso_U_13
_atom_site_aniso_U_12
Re1 0.02192(13) 0.03278(14) 0.03304(16) -0.00208(12) 0.00901(10) -0.00196(11)
Cl1 0.0398(10) 0.0330(8) 0.0575(13) 0.0030(8) 0.0120(9) 0.0097(7)
S1 0.0328(9) 0.0588(12) 0.0420(12) 0.0047(9) 0.0029(8) -0.0048(8)
S2 0.0360(9) 0.0475(11) 0.0452(11) -0.0163(9) 0.0112(8) -0.0032(8)
C1 0.029(3) 0.026(3) 0.026(3) -0.001(3) 0.010(3) -0.002(2)
C2 0.033(4) 0.042(4) 0.038(4) -0.004(3) 0.010(3) 0.004(3)
C3 0.048(5) 0.041(4) 0.057(5) -0.017(4) 0.026(4) -0.003(3)
C4 0.057(5) 0.047(4) 0.038(5) -0.013(4) 0.022(4) -0.015(4)
C5 0.052(5) 0.041(4) 0.038(5) 0.005(3) 0.014(4) -0.001(3)
C6 0.034(4) 0.033(4) 0.040(4) 0.005(3) 0.010(3) 0.002(3)
C7 0.022(3) 0.026(3) 0.037(4) 0.004(3) 0.012(3) 0.001(2)
C8 0.034(4) 0.026(3) 0.046(4) 0.000(3) 0.015(3) -0.002(3)
C9 0.044(4) 0.028(3) 0.067(6) -0.006(4) 0.021(4) -0.011(3)
C10 0.054(5) 0.042(4) 0.060(6) 0.018(4) 0.030(4) 0.001(4)
C11 0.062(5) 0.060(5) 0.042(5) 0.011(4) 0.025(4) -0.006(4)
C12 0.041(4) 0.050(4) 0.037(4) -0.003(3) 0.017(3) -0.010(3)
C13 0.027(3) 0.027(3) 0.029(4) 0.001(3) 0.011(3) 0.004(2)
C14 0.028(3) 0.039(4) 0.028(4) 0.000(3) 0.009(3) 0.001(3)
C15 0.029(3) 0.049(4) 0.039(4) -0.003(3) 0.013(3) 0.010(3)
C16 0.051(5) 0.041(4) 0.055(5) -0.003(4) 0.019(4) 0.015(3)
C17 0.055(5) 0.029(4) 0.065(6) 0.004(4) 0.020(4) 0.008(3)
C18 0.038(4) 0.030(3) 0.054(5) 0.001(3) 0.018(4) 0.000(3)
C19 0.038(4) 0.079(6) 0.049(5) -0.010(5) 0.003(4) -0.015(4)
C20 0.057(5) 0.072(6) 0.044(5) -0.026(4) 0.017(4) -0.023(5)
O1 0.032(3) 0.054(3) 0.037(3) 0.012(2) 0.011(2) -0.008(2)
P1 0.0208(7) 0.0238(7) 0.0287(9) -0.0007(6) 0.0083(7) 0.0004(6)

loop_
_atom_type_symbol
_atom_type_description
_atom_type_scat_dispersion_real
_atom_type_scat_dispersion_imag
_atom_type_scat_source
C C 0.0033 0.0016 'International Tables Vol C Tables 4.2.6.8 and 6.1.1.4'
H H 0.0000 0.0000 'International Tables Vol C Tables 4.2.6.8 and 6.1.1.4'
P P 0.1023 0.0942 'International Tables Vol C Tables 4.2.6.8 and 6.1.1.4'
S S 0.1246 0.1234 'International Tables Vol C Tables 4.2.6.8 and 6.1.1.4'
Cl Cl 0.1484 0.1585 'International Tables Vol C Tables 4.2.6.8 and 6.1.1.4'
Re Re -1.0185 7.2310 'International Tables Vol C Tables 4.2.6.8 and 6.1.1.4'
O O 0.0106 0.0060 'International Tables Vol C Tables 4.2.6.8 and 6.1.1.4'

loop_
_geom_angle_atom_site_label_1
_geom_angle_atom_site_label_2
_geom_angle_atom_site_label_3
_geom_angle
O1 Re1 S2 113.7(2)
O1 Re1 S1 108.63(17)
S2 Re1 S1 86.03(8)
O1 Re1 Cl1 111.9(2)
S2 Re1 Cl1 134.34(8)
S1 Re1 Cl1 82.83(7)
O1 Re1 P1 99.47(17)
S2 Re1 P1 84.78(6)
S1 Re1 P1 151.81(7)
Cl1 Re1 P1 84.70(6)
C19 S1 Re1 102.8(3)
C20 S2 Re1 107.5(3)
C6 C1 C2 118.3(6)
C6 C1 P1 121.5(5)
C2 C1 P1 120.2(5)
C3 C2 C1 120.5(7)
C3 C2 H2 119.7
C1 C2 H2 119.7
C4 C3 C2 120.2(7)
C4 C3 H3 119.9
C2 C3 H3 119.9
C3 C4 C5 119.6(8)
C3 C4 H4 120.2
C5 C4 H4 120.2
C6 C5 C4 121.1(8)
C6 C5 H5 119.4
C4 C5 H5 119.4
C5 C6 C1 120.3(7)
C5 C6 H6 119.9
C1 C6 H6 119.9
C8 C7 C12 118.9(6)
C8 C7 P1 121.6(5)
C12 C7 P1 119.5(5)
C7 C8 C9 120.2(7)
C7 C8 H8 119.9
C9 C8 H8 119.9
C10 C9 C8 120.4(7)
C10 C9 H9 119.8
C8 C9 H9 119.8
C9 C10 C11 119.7(7)
C9 C10 H10 120.1
C11 C10 H10 120.1
C12 C11 C10 120.1(8)
C12 C11 H11 119.9
C10 C11 H11 119.9
C11 C12 C7 120.7(7)
C11 C12 H12 119.7
C7 C12 H12 119.7
C14 C13 C18 119.6(6)
C14 C13 P1 120.9(5)
C18 C13 P1 119.6(5)
C13 C14 C15 119.9(7)
C13 C14 H14 120.0
C15 C14 H14 120.0
C16 C15 C14 119.9(7)
C16 C15 H15 120.0
C14 C15 H15 120.0
C17 C16 C15 120.3(7)
C17 C16 H16 119.8
C15 C16 H16 119.8
C16 C17 C18 120.0(7)
C16 C17 H17 120.0
C18 C17 H17 120.0
C17 C18 C13 120.3(7)
C17 C18 H18 119.9
C13 C18 H18 119.9
C20 C19 S1 111.4(6)
C20 C19 H19A 109.3
S1 C19 H19A 109.3
C20 C19 H19B 109.3
S1 C19 H19B 109.3
H19A C19 H19B 108.0
C19 C20 S2 111.9(6)
C19 C20 H20A 109.2
S2 C20 H20A 109.2
C19 C20 H20B 109.2
S2 C20 H20B 109.2
H20A C20 H20B 107.9
C7 P1 C1 105.9(3)
C7 P1 C13 105.0(3)
C1 P1 C13 104.9(3)
C7 P1 Re1 112.2(2)
C1 P1 Re1 111.2(2)
C13 P1 Re1 116.8(2)

loop_
_geom_bond_atom_site_label_1
_geom_bond_atom_site_label_2
_geom_bond_distance
Re1 O1 1.693(5)
Re1 S2 2.2530(19)
Re1 S1 2.288(2)
Re1 Cl1 2.3429(19)
Re1 P1 2.4799(17)
S1 C19 1.798(10)
S2 C20 1.834(8)
C1 C6 1.383(9)
C1 C2 1.407(9)
C1 P1 1.819(7)
C2 C3 1.381(11)
C2 H2 0.9500
C3 C4 1.369(12)
C3 H3 0.9500
C4 C5 1.378(11)
C4 H4 0.9500
C5 C6 1.376(11)
C5 H5 0.9500
C6 H6 0.9500
C7 C8 1.376(9)
C7 C12 1.388(10)
C7 P1 1.806(6)
C8 C9 1.407(10)
C8 H8 0.9500
C9 C10 1.353(12)
C9 H9 0.9500
C10 C11 1.392(12)
C10 H10 0.9500
C11 C12 1.377(11)
C11 H11 0.9500
C12 H12 0.9500
C13 C14 1.381(9)
C13 C18 1.394(9)
C13 P1 1.823(6)
C14 C15 1.392(9)
C14 H14 0.9500
C15 C16 1.387(11)
C15 H15 0.9500
C16 C17 1.371(12)
C16 H16 0.9500
C17 C18 1.385(10)
C17 H17 0.9500
C18 H18 0.9500
C19 C20 1.485(12)
C19 H19A 0.9900
C19 H19B 0.9900
C20 H20A 0.9900
C20 H20B 0.9900
